data_7064247
loop_
_publ_author_name
'Nowicka, Daria'
'Garbaczewski, Karol'
'Consiglio, Giuseppe'
'Forte, Giuseppe'
'Kubicki, Maciej'
'\/Luczak, Teresa'
'Patroniak, Violetta'
'Gorczy\'nski, Adam'

_publ_section_title
;
 Biomimetic O-demethylation at a copper(ii) center with imine ligand: a
 structural and computational study
;
_journal_issue 9
_journal_name_full 'New Journal of Chemistry'
_journal_page_first 3843
_journal_page_last 3856
_journal_paper_doi 10.1039/D5NJ04478B
_journal_volume 50
_journal_year 2026
_chemical_formula_moiety 'C36 H40 Cl2 Cu N8 O8, C H4 O'
_chemical_formula_sum 'C37 H44 Cl2 Cu N8 O9'
_chemical_formula_weight 879.24
_space_group_crystal_system monoclinic
_space_group_IT_number 14
_space_group_name_Hall '-P 2ybc'
_space_group_name_H-M_alt 'P 1 21/c 1'
_atom_sites_solution_hydrogens geom
_audit_update_record
;
2024-07-12 deposited with the CCDC.	2026-01-30 downloaded from the CCDC.
;
_cell_angle_alpha 90
_cell_angle_beta 97.1415(7)
_cell_angle_gamma 90
_cell_formula_units_Z 4
_cell_length_a 12.26303(10)
_cell_length_b 18.89895(16)
_cell_length_c 17.09492(14)
_cell_measurement_reflns_used 22411
_cell_measurement_temperature 130(1)
_cell_measurement_theta_max 75.5770
_cell_measurement_theta_min 3.4570
_cell_volume 3931.16(6)
_computing_molecular_graphics 'Mercury (MacRae et al., 2009)'
_computing_publication_material 'SHELXL (Sheldrick, 2015)'
_computing_structure_refinement 'SHELXL (Sheldrick, 2015)'
_computing_structure_solution 'SHELXT (Sheldrick, 2015)'
_diffrn_ambient_environment N~2~
_diffrn_ambient_temperature 130(1)
_diffrn_detector 'CCD plate'
_diffrn_detector_area_resol_mean 10.5384
_diffrn_detector_type Atlas
_diffrn_measured_fraction_theta_full 1.000
_diffrn_measured_fraction_theta_max 0.985
_diffrn_measurement_device 'four-circle diffractometer'
_diffrn_measurement_device_type 'SuperNova, Single source at offset/far, Atlas'
_diffrn_radiation_monochromator mirror
_diffrn_radiation_probe x-ray
_diffrn_radiation_type 'Cu K\a'
_diffrn_radiation_wavelength 1.54184
_diffrn_reflns_av_R_equivalents 0.0337
_diffrn_reflns_av_unetI/netI 0.0225
_diffrn_reflns_Laue_measured_fraction_full 1.000
_diffrn_reflns_Laue_measured_fraction_max 0.985
_diffrn_reflns_limit_h_max 15
_diffrn_reflns_limit_h_min -14
_diffrn_reflns_limit_k_max 23
_diffrn_reflns_limit_k_min -23
_diffrn_reflns_limit_l_max 20
_diffrn_reflns_limit_l_min -21
_diffrn_reflns_number 38953
_diffrn_reflns_point_group_measured_fraction_full 1.000
_diffrn_reflns_point_group_measured_fraction_max 0.985
_diffrn_reflns_theta_full 67.684
_diffrn_reflns_theta_max 76.476
_diffrn_reflns_theta_min 3.501
_diffrn_source 'micro-focus sealed X-ray tube'
_diffrn_source_type 'SuperNova (Cu) X-ray Source'
_exptl_absorpt_coefficient_mu 2.587
_exptl_absorpt_correction_T_max 1.00000
_exptl_absorpt_correction_T_min 0.79320
_exptl_absorpt_correction_type multi-scan
_exptl_absorpt_process_details
;
CrysAlisPro 1.171.42.73a (Rigaku Oxford Diffraction, 2022)
Empirical absorption correction using spherical harmonics,
implemented in SCALE3 ABSPACK scaling algorithm.
;
_exptl_crystal_colour red
_exptl_crystal_density_diffrn 1.486
_exptl_crystal_description prism
_exptl_crystal_F_000 1828
_exptl_crystal_size_max 0.15
_exptl_crystal_size_mid 0.12
_exptl_crystal_size_min 0.05
_refine_diff_density_max 1.160
_refine_diff_density_min -0.452
_refine_diff_density_rms 0.067
_refine_ls_extinction_method none
_refine_ls_goodness_of_fit_ref 1.027
_refine_ls_hydrogen_treatment constr
_refine_ls_matrix_type full
_refine_ls_number_parameters 524
_refine_ls_number_reflns 8136
_refine_ls_number_restraints 0
_refine_ls_restrained_S_all 1.027
_refine_ls_R_factor_all 0.0534
_refine_ls_R_factor_gt 0.0469
_refine_ls_shift/su_max 0.002
_refine_ls_shift/su_mean 0.000
_refine_ls_structure_factor_coef Fsqd
_refine_ls_weighting_details 'w=1/[\s^2^(Fo^2^)+(0.0624P)^2^+4.6621P] where P=(Fo^2^+2Fc^2^)/3'
_refine_ls_weighting_scheme calc
_refine_ls_wR_factor_gt 0.1199
_refine_ls_wR_factor_ref 0.1243
_reflns_Friedel_coverage 0.000
_reflns_number_gt 7345
_reflns_number_total 8136
_reflns_threshold_expression 'I > 2\s(I)'
_cod_data_source_file d5nj04478b2.cif
_cod_data_source_block C6
_cod_depositor_comments 'Adding full bibliography for 7064242--7064248.cif.'
_cod_original_cell_volume 3931.15(6)
_cod_original_sg_symbol_H-M 'P 21/c'
_cod_database_code 7064247
_shelx_space_group_comment
;
The symmetry employed for this shelxl refinement is uniquely defined
by the following loop, which should always be used as a source of
symmetry information in preference to the above space-group names.
They are only intended as comments.
;

loop_
_space_group_symop_operation_xyz
'x, y, z'
'-x, y+1/2, -z+1/2'
'-x, -y, -z'
'x, -y-1/2, z-1/2'

loop_
_atom_site_label
_atom_site_type_symbol
_atom_site_fract_x
_atom_site_fract_y
_atom_site_fract_z
_atom_site_U_iso_or_equiv
_atom_site_adp_type
_atom_site_occupancy
_atom_site_site_symmetry_order
_atom_site_calc_flag
_atom_site_refinement_flags_posn
_atom_site_refinement_flags_adp
_atom_site_refinement_flags_occupancy
_atom_site_disorder_assembly
_atom_site_disorder_group
Cu1 Cu 0.35072(3) 0.76683(2) 0.70522(2) 0.02445(10) Uani 1 1 d . . . . .
Cl1 Cl 0.23910(5) 0.85915(3) 0.66174(3) 0.03436(14) Uani 1 1 d . . . . .
N1A N 0.29796(15) 0.75437(10) 0.80679(11) 0.0259(4) Uani 1 1 d . . . . .
C2A C 0.32458(18) 0.69274(12) 0.84099(12) 0.0250(4) Uani 1 1 d . . . . .
N3A N 0.27674(15) 0.68152(10) 0.90649(11) 0.0271(4) Uani 1 1 d . . . . .
H3A H 0.283998 0.643838 0.936936 0.033 Uiso 1 1 calc R U . . .
C4A C 0.21349(18) 0.74114(13) 0.91672(13) 0.0269(4) Uani 1 1 d . . . . .
C5A C 0.14792(19) 0.75726(14) 0.97484(14) 0.0316(5) Uani 1 1 d . . . . .
H5A H 0.142018 0.726337 1.017923 0.038 Uiso 1 1 calc R U . . .
C6A C 0.0914(2) 0.82099(15) 0.96663(15) 0.0370(6) Uani 1 1 d . . . . .
H6A H 0.045330 0.834171 1.004951 0.044 Uiso 1 1 calc R U . . .
C7A C 0.1009(2) 0.86587(14) 0.90350(16) 0.0378(6) Uani 1 1 d . . . . .
H7A H 0.059729 0.908581 0.899077 0.045 Uiso 1 1 calc R U . . .
C8A C 0.1693(2) 0.84998(13) 0.84630(15) 0.0334(5) Uani 1 1 d . . . . .
H8A H 0.176466 0.881409 0.803871 0.040 Uiso 1 1 calc R U . . .
C9A C 0.22621(18) 0.78635(13) 0.85404(13) 0.0264(4) Uani 1 1 d . . . . .
N10A N 0.39383(17) 0.64649(10) 0.81128(11) 0.0292(4) Uani 1 1 d . . . . .
C10A C 0.4107(2) 0.57465(13) 0.83908(15) 0.0356(5) Uani 1 1 d . . . . .
H10A H 0.398792 0.542002 0.794300 0.053 Uiso 1 1 calc R U . . .
H10B H 0.358729 0.563814 0.876570 0.053 Uiso 1 1 calc R U . . .
H10C H 0.486034 0.569415 0.865240 0.053 Uiso 1 1 calc R U . . .
N11A N 0.45553(15) 0.67788(10) 0.75744(11) 0.0261(4) Uani 1 1 d . . . . .
C12A C 0.53110(19) 0.64020(13) 0.73202(14) 0.0295(5) Uani 1 1 d . . . . .
H12A H 0.532739 0.590766 0.742195 0.035 Uiso 1 1 calc R U . . .
C13A C 0.61448(18) 0.67073(13) 0.68805(13) 0.0281(5) Uani 1 1 d . . . . .
C14A C 0.66669(19) 0.62789(12) 0.63691(14) 0.0291(5) Uani 1 1 d . . . . .
O14A O 0.62537(15) 0.56034(9) 0.62194(11) 0.0372(4) Uani 1 1 d . . . . .
C141 C 0.6881(3) 0.50649(16) 0.6654(2) 0.0524(8) Uani 1 1 d . . . . .
H14A H 0.763601 0.507217 0.652162 0.079 Uiso 1 1 calc R U . . .
H14B H 0.655031 0.460186 0.651869 0.079 Uiso 1 1 calc R U . . .
H14C H 0.688782 0.515080 0.721988 0.079 Uiso 1 1 calc R U . . .
C15A C 0.75261(19) 0.65299(13) 0.59834(14) 0.0308(5) Uani 1 1 d . . . . .
C151 C 0.8061(2) 0.60771(15) 0.54097(18) 0.0435(6) Uani 1 1 d . . . . .
H15A H 0.815798 0.635617 0.494008 0.065 Uiso 1 1 calc R U . . .
H15B H 0.759325 0.566729 0.525685 0.065 Uiso 1 1 calc R U . . .
H15C H 0.877969 0.591435 0.566033 0.065 Uiso 1 1 calc R U . . .
C16A C 0.78703(18) 0.72256(13) 0.61358(14) 0.0297(5) Uani 1 1 d . . . . .
O16A O 0.87245(14) 0.74421(10) 0.57451(11) 0.0365(4) Uani 1 1 d . . . . .
C161 C 0.9110(2) 0.81465(15) 0.5874(2) 0.0453(7) Uani 1 1 d . . . . .
H16A H 0.969414 0.824009 0.554437 0.068 Uiso 1 1 calc R U . . .
H16B H 0.940055 0.820716 0.642998 0.068 Uiso 1 1 calc R U . . .
H16C H 0.850286 0.847824 0.573487 0.068 Uiso 1 1 calc R U . . .
C17A C 0.7370(2) 0.76628(13) 0.66401(15) 0.0337(5) Uani 1 1 d . . . . .
H17A H 0.761604 0.813545 0.673295 0.040 Uiso 1 1 calc R U . . .
C18A C 0.65063(19) 0.73998(13) 0.70056(15) 0.0322(5) Uani 1 1 d . . . . .
H18A H 0.615664 0.769750 0.734664 0.039 Uiso 1 1 calc R U . . .
N1B N 0.41102(15) 0.76013(9) 0.60628(11) 0.0239(4) Uani 1 1 d . . . . .
C2B C 0.40557(17) 0.70041(11) 0.56501(12) 0.0227(4) Uani 1 1 d . . . . .
N3B N 0.46666(15) 0.70302(10) 0.50430(11) 0.0244(4) Uani 1 1 d . . . . .
H3B H 0.473567 0.669158 0.469927 0.029 Uiso 1 1 calc R U . . .
C4B C 0.51640(18) 0.76915(12) 0.50645(13) 0.0249(4) Uani 1 1 d . . . . .
C5B C 0.58906(18) 0.79873(13) 0.45982(14) 0.0294(5) Uani 1 1 d . . . . .
H5B H 0.613761 0.773473 0.417307 0.035 Uiso 1 1 calc R U . . .
C6B C 0.6238(2) 0.86716(14) 0.47848(16) 0.0352(5) Uani 1 1 d . . . . .
H6B H 0.673758 0.889504 0.448060 0.042 Uiso 1 1 calc R U . . .
C7B C 0.5869(2) 0.90407(14) 0.54123(17) 0.0370(6) Uani 1 1 d . . . . .
H7B H 0.612023 0.951029 0.552078 0.044 Uiso 1 1 calc R U . . .
C8B C 0.5145(2) 0.87375(13) 0.58806(15) 0.0322(5) Uani 1 1 d . . . . .
H8B H 0.489895 0.898878 0.630713 0.039 Uiso 1 1 calc R U . . .
C9B C 0.47979(17) 0.80539(12) 0.56978(13) 0.0246(4) Uani 1 1 d . . . . .
N10B N 0.34499(16) 0.64315(10) 0.58094(11) 0.0264(4) Uani 1 1 d . . . . .
C10B C 0.3509(2) 0.57568(12) 0.54084(16) 0.0345(5) Uani 1 1 d . . . . .
H10D H 0.355159 0.537233 0.579563 0.052 Uiso 1 1 calc R U . . .
H10E H 0.416413 0.574783 0.513336 0.052 Uiso 1 1 calc R U . . .
H10F H 0.285151 0.569541 0.502575 0.052 Uiso 1 1 calc R U . . .
N11B N 0.26990(15) 0.65667(10) 0.63368(11) 0.0259(4) Uani 1 1 d . . . . .
C12B C 0.2008(2) 0.60768(13) 0.64476(15) 0.0340(5) Uani 1 1 d . . . . .
H12B H 0.204540 0.563289 0.619155 0.041 Uiso 1 1 calc R U . . .
C13B C 0.1163(2) 0.61992(14) 0.69662(15) 0.0332(5) Uani 1 1 d . . . . .
C14B C 0.0607(2) 0.56234(15) 0.72559(17) 0.0407(6) Uani 1 1 d . . . . .
O14B O 0.07803(19) 0.49558(11) 0.69585(13) 0.0504(5) Uani 1 1 d . . . . .
C142 C 0.1513(3) 0.4552(2) 0.7457(2) 0.0685(10) Uani 1 1 d . . . . .
H14D H 0.119708 0.445299 0.794451 0.103 Uiso 1 1 calc R U . . .
H14E H 0.220366 0.481224 0.758118 0.103 Uiso 1 1 calc R U . . .
H14F H 0.165479 0.410522 0.719640 0.103 Uiso 1 1 calc R U . . .
C15B C -0.0144(2) 0.57088(16) 0.77994(16) 0.0409(6) Uani 1 1 d . . . . .
C152 C -0.0720(3) 0.50847(18) 0.8116(2) 0.0528(8) Uani 1 1 d . . . . .
H15D H -0.033261 0.494565 0.862880 0.079 Uiso 1 1 calc R U . . .
H15E H -0.072488 0.468743 0.774710 0.079 Uiso 1 1 calc R U . . .
H15F H -0.147827 0.521600 0.817725 0.079 Uiso 1 1 calc R U . . .
C16B C -0.03799(19) 0.63932(15) 0.80170(14) 0.0339(5) Uani 1 1 d . . . . .
O16B O -0.11122(15) 0.64441(11) 0.85581(11) 0.0427(5) Uani 1 1 d . . . . .
C162 C -0.1442(2) 0.71387(17) 0.87630(17) 0.0443(6) Uani 1 1 d . . . . .
H16D H -0.183475 0.736875 0.829688 0.066 Uiso 1 1 calc R U . . .
H16E H -0.079075 0.741788 0.895674 0.066 Uiso 1 1 calc R U . . .
H16F H -0.192723 0.710553 0.917596 0.066 Uiso 1 1 calc R U . . .
C17B C 0.00852(19) 0.69757(14) 0.76880(14) 0.0325(5) Uani 1 1 d . . . . .
H17B H -0.011997 0.744147 0.781920 0.039 Uiso 1 1 calc R U . . .
C18B C 0.08489(18) 0.68712(13) 0.71683(14) 0.0299(5) Uani 1 1 d . . . . .
H18B H 0.116534 0.727037 0.694478 0.036 Uiso 1 1 calc R U . . .
Cl1C Cl 0.57296(5) 0.89370(3) 0.83857(3) 0.03523(15) Uani 1 1 d . . . . .
O1C O 0.4915(2) 0.85191(17) 0.7959(2) 0.0927(12) Uani 1 1 d . . . . .
O2C O 0.6746(2) 0.85536(13) 0.84695(14) 0.0601(6) Uani 1 1 d . . . . .
O3C O 0.5856(2) 0.95853(12) 0.80025(15) 0.0685(7) Uani 1 1 d . . . . .
O4C O 0.5438(2) 0.90960(11) 0.91578(13) 0.0637(7) Uani 1 1 d . . . . .
C1D C 0.1614(3) 0.9630(2) 0.4833(2) 0.0581(9) Uani 1 1 d . . . . .
H1DA H 0.150244 0.973993 0.426866 0.087 Uiso 1 1 calc R U . . .
H1DB H 0.152582 1.006221 0.513628 0.087 Uiso 1 1 calc R U . . .
H1DC H 0.107072 0.927839 0.495236 0.087 Uiso 1 1 calc R U . . .
O1D O 0.26873(16) 0.93553(10) 0.50394(10) 0.0397(4) Uani 1 1 d . . . . .
H1D H 0.274396 0.919212 0.549978 0.060 Uiso 1 1 calc R U . . .

loop_
_atom_site_aniso_label
_atom_site_aniso_U_11
_atom_site_aniso_U_22
_atom_site_aniso_U_33
_atom_site_aniso_U_23
_atom_site_aniso_U_13
_atom_site_aniso_U_12
Cu1 0.02831(18) 0.02609(18) 0.02092(17) 0.00163(12) 0.01080(12) 0.00334(12)
Cl1 0.0447(3) 0.0313(3) 0.0299(3) 0.0061(2) 0.0158(2) 0.0127(2)
N1A 0.0286(9) 0.0281(9) 0.0223(9) -0.0007(7) 0.0086(7) 0.0024(7)
C2A 0.0272(10) 0.0300(11) 0.0184(10) -0.0017(8) 0.0056(8) 0.0001(8)
N3A 0.0310(9) 0.0318(10) 0.0199(9) 0.0031(7) 0.0085(7) 0.0004(8)
C4A 0.0253(10) 0.0343(12) 0.0218(11) -0.0030(9) 0.0059(8) -0.0022(9)
C5A 0.0292(11) 0.0459(14) 0.0210(11) -0.0025(10) 0.0084(9) -0.0042(10)
C6A 0.0326(12) 0.0487(15) 0.0320(13) -0.0085(11) 0.0132(10) 0.0011(11)
C7A 0.0391(13) 0.0378(13) 0.0391(14) -0.0053(11) 0.0153(11) 0.0062(10)
C8A 0.0371(12) 0.0315(12) 0.0337(13) -0.0017(10) 0.0129(10) 0.0026(10)
C9A 0.0264(10) 0.0330(11) 0.0210(10) -0.0032(9) 0.0081(8) 0.0003(9)
N10A 0.0379(10) 0.0295(10) 0.0227(9) 0.0048(7) 0.0137(8) 0.0054(8)
C10A 0.0503(14) 0.0290(12) 0.0304(12) 0.0030(10) 0.0170(11) 0.0048(10)
N11A 0.0296(9) 0.0289(9) 0.0209(9) 0.0016(7) 0.0081(7) 0.0024(7)
C12A 0.0340(11) 0.0299(12) 0.0261(11) 0.0018(9) 0.0091(9) 0.0056(9)
C13A 0.0276(10) 0.0334(12) 0.0241(11) 0.0008(9) 0.0063(8) 0.0051(9)
C14A 0.0320(11) 0.0289(11) 0.0270(11) -0.0004(9) 0.0066(9) 0.0045(9)
O14A 0.0403(9) 0.0315(9) 0.0420(10) -0.0033(7) 0.0144(8) 0.0015(7)
C141 0.0523(17) 0.0351(14) 0.073(2) 0.0069(14) 0.0188(15) 0.0113(13)
C15A 0.0296(11) 0.0358(12) 0.0279(12) -0.0022(9) 0.0073(9) 0.0056(9)
C151 0.0448(14) 0.0438(15) 0.0462(16) -0.0116(12) 0.0226(12) -0.0005(12)
C16A 0.0234(10) 0.0385(13) 0.0275(11) 0.0023(9) 0.0051(8) 0.0032(9)
O16A 0.0308(8) 0.0390(10) 0.0420(10) -0.0030(8) 0.0141(7) -0.0024(7)
C161 0.0366(13) 0.0414(15) 0.0605(18) -0.0007(13) 0.0161(12) -0.0041(11)
C17A 0.0309(11) 0.0326(12) 0.0376(14) -0.0064(10) 0.0051(10) 0.0009(9)
C18A 0.0290(11) 0.0358(13) 0.0330(13) -0.0088(10) 0.0082(9) 0.0044(9)
N1B 0.0258(8) 0.0233(9) 0.0239(9) 0.0015(7) 0.0087(7) 0.0014(7)
C2B 0.0244(9) 0.0237(10) 0.0213(10) 0.0027(8) 0.0077(8) 0.0030(8)
N3B 0.0277(9) 0.0238(9) 0.0236(9) -0.0011(7) 0.0110(7) 0.0017(7)
C4B 0.0251(10) 0.0262(11) 0.0245(11) 0.0020(8) 0.0072(8) 0.0018(8)
C5B 0.0284(11) 0.0333(12) 0.0290(12) 0.0019(9) 0.0129(9) 0.0017(9)
C6B 0.0325(12) 0.0360(13) 0.0398(14) 0.0039(10) 0.0155(10) -0.0043(10)
C7B 0.0372(13) 0.0289(12) 0.0470(15) -0.0016(10) 0.0132(11) -0.0072(10)
C8B 0.0326(11) 0.0297(12) 0.0362(13) -0.0043(10) 0.0121(10) -0.0013(9)
C9B 0.0240(10) 0.0271(11) 0.0239(10) 0.0015(8) 0.0084(8) 0.0014(8)
N10B 0.0318(9) 0.0232(9) 0.0267(10) -0.0009(7) 0.0138(7) -0.0003(7)
C10B 0.0451(13) 0.0234(11) 0.0391(14) -0.0028(10) 0.0212(11) -0.0010(10)
N11B 0.0288(9) 0.0287(9) 0.0223(9) 0.0023(7) 0.0110(7) 0.0017(7)
C12B 0.0439(13) 0.0291(12) 0.0324(12) 0.0005(10) 0.0179(10) -0.0049(10)
C13B 0.0365(12) 0.0354(12) 0.0303(12) -0.0002(10) 0.0143(10) -0.0080(10)
C14B 0.0498(15) 0.0360(14) 0.0393(14) -0.0012(11) 0.0170(12) -0.0118(11)
O14B 0.0616(13) 0.0444(11) 0.0479(12) -0.0018(9) 0.0173(10) -0.0130(10)
C142 0.058(2) 0.084(3) 0.068(2) 0.013(2) 0.0248(17) 0.0132(19)
C15B 0.0446(14) 0.0467(15) 0.0347(14) 0.0005(11) 0.0174(11) -0.0168(12)
C152 0.0565(18) 0.0545(18) 0.0516(18) 0.0024(14) 0.0229(14) -0.0206(15)
C16B 0.0268(11) 0.0498(15) 0.0267(12) -0.0002(10) 0.0089(9) -0.0090(10)
O16B 0.0359(9) 0.0590(12) 0.0371(10) -0.0012(9) 0.0194(8) -0.0095(8)
C162 0.0306(12) 0.0647(19) 0.0405(15) -0.0038(13) 0.0159(11) 0.0006(12)
C17B 0.0263(11) 0.0402(13) 0.0322(12) 0.0023(10) 0.0083(9) -0.0016(9)
C18B 0.0270(11) 0.0357(12) 0.0279(11) 0.0045(9) 0.0066(9) -0.0043(9)
Cl1C 0.0512(3) 0.0258(3) 0.0328(3) -0.0034(2) 0.0211(2) -0.0060(2)
O1C 0.0468(13) 0.092(2) 0.141(3) -0.077(2) 0.0183(15) -0.0158(13)
O2C 0.0644(14) 0.0612(14) 0.0546(14) -0.0103(11) 0.0061(11) 0.0168(11)
O3C 0.108(2) 0.0422(12) 0.0648(15) 0.0177(11) 0.0502(15) 0.0053(12)
O4C 0.116(2) 0.0379(11) 0.0470(13) 0.0023(9) 0.0507(13) 0.0045(12)
C1D 0.067(2) 0.065(2) 0.0460(18) 0.0098(15) 0.0215(15) 0.0243(17)
O1D 0.0547(11) 0.0403(10) 0.0271(9) 0.0021(7) 0.0169(8) 0.0024(8)

loop_
_atom_type_symbol
_atom_type_description
_atom_type_scat_dispersion_real
_atom_type_scat_dispersion_imag
_atom_type_scat_source
C C 0.0181 0.0091 'International Tables Vol C Tables 4.2.6.8 and 6.1.1.4'
H H 0.0000 0.0000 'International Tables Vol C Tables 4.2.6.8 and 6.1.1.4'
Cl Cl 0.3639 0.7018 'International Tables Vol C Tables 4.2.6.8 and 6.1.1.4'
Cu Cu -1.9646 0.5888 'International Tables Vol C Tables 4.2.6.8 and 6.1.1.4'
N N 0.0311 0.0180 'International Tables Vol C Tables 4.2.6.8 and 6.1.1.4'
O O 0.0492 0.0322 'International Tables Vol C Tables 4.2.6.8 and 6.1.1.4'

loop_
_geom_angle_atom_site_label_1
_geom_angle_atom_site_label_2
_geom_angle_atom_site_label_3
_geom_angle
_geom_angle_site_symmetry_1
_geom_angle_site_symmetry_3
_geom_angle_publ_flag
N1B Cu1 N1A 168.89(8) . . ?
N1B Cu1 N11A 92.10(7) . . ?
N1A Cu1 N11A 77.91(7) . . ?
N1B Cu1 Cl1 92.54(6) . . ?
N1A Cu1 Cl1 97.52(6) . . ?
N11A Cu1 Cl1 175.33(5) . . ?
C2A N1A C9A 105.20(18) . . ?
C2A N1A Cu1 114.20(15) . . ?
C9A N1A Cu1 139.94(16) . . ?
N1A C2A N3A 113.39(19) . . ?
N1A C2A N10A 122.1(2) . . ?
N3A C2A N10A 124.5(2) . . ?
C2A N3A C4A 106.54(19) . . ?
C2A N3A H3A 126.7 . . ?
C4A N3A H3A 126.7 . . ?
C5A C4A N3A 130.5(2) . . ?
C5A C4A C9A 123.1(2) . . ?
N3A C4A C9A 106.40(19) . . ?
C4A C5A C6A 116.4(2) . . ?
C4A C5A H5A 121.8 . . ?
C6A C5A H5A 121.8 . . ?
C5A C6A C7A 121.3(2) . . ?
C5A C6A H6A 119.3 . . ?
C7A C6A H6A 119.3 . . ?
C6A C7A C8A 121.9(2) . . ?
C6A C7A H7A 119.1 . . ?
C8A C7A H7A 119.1 . . ?
C9A C8A C7A 117.2(2) . . ?
C9A C8A H8A 121.4 . . ?
C7A C8A H8A 121.4 . . ?
C8A C9A C4A 120.1(2) . . ?
C8A C9A N1A 131.5(2) . . ?
C4A C9A N1A 108.5(2) . . ?
C2A N10A N11A 112.84(18) . . ?
C2A N10A C10A 123.47(19) . . ?
N11A N10A C10A 123.34(19) . . ?
N10A C10A H10A 109.5 . . ?
N10A C10A H10B 109.5 . . ?
H10A C10A H10B 109.5 . . ?
N10A C10A H10C 109.5 . . ?
H10A C10A H10C 109.5 . . ?
H10B C10A H10C 109.5 . . ?
C12A N11A N10A 117.40(19) . . ?
C12A N11A Cu1 133.19(16) . . ?
N10A N11A Cu1 104.56(13) . . ?
N11A C12A C13A 122.3(2) . . ?
N11A C12A H12A 118.8 . . ?
C13A C12A H12A 118.8 . . ?
C18A C13A C14A 118.5(2) . . ?
C18A C13A C12A 121.5(2) . . ?
C14A C13A C12A 119.7(2) . . ?
O14A C14A C15A 120.5(2) . . ?
O14A C14A C13A 117.5(2) . . ?
C15A C14A C13A 121.9(2) . . ?
C14A O14A C141 113.6(2) . . ?
O14A C141 H14A 109.5 . . ?
O14A C141 H14B 109.5 . . ?
H14A C141 H14B 109.5 . . ?
O14A C141 H14C 109.5 . . ?
H14A C141 H14C 109.5 . . ?
H14B C141 H14C 109.5 . . ?
C14A C15A C16A 117.5(2) . . ?
C14A C15A C151 121.9(2) . . ?
C16A C15A C151 120.6(2) . . ?
C15A C151 H15A 109.5 . . ?
C15A C151 H15B 109.5 . . ?
H15A C151 H15B 109.5 . . ?
C15A C151 H15C 109.5 . . ?
H15A C151 H15C 109.5 . . ?
H15B C151 H15C 109.5 . . ?
O16A C16A C17A 123.1(2) . . ?
O16A C16A C15A 114.9(2) . . ?
C17A C16A C15A 121.9(2) . . ?
C16A O16A C161 117.6(2) . . ?
O16A C161 H16A 109.5 . . ?
O16A C161 H16B 109.5 . . ?
H16A C161 H16B 109.5 . . ?
O16A C161 H16C 109.5 . . ?
H16A C161 H16C 109.5 . . ?
H16B C161 H16C 109.5 . . ?
C18A C17A C16A 119.1(2) . . ?
C18A C17A H17A 120.4 . . ?
C16A C17A H17A 120.4 . . ?
C17A C18A C13A 121.0(2) . . ?
C17A C18A H18A 119.5 . . ?
C13A C18A H18A 119.5 . . ?
C2B N1B C9B 105.99(18) . . ?
C2B N1B Cu1 121.40(15) . . ?
C9B N1B Cu1 131.82(15) . . ?
N1B C2B N3B 112.33(19) . . ?
N1B C2B N10B 124.25(19) . . ?
N3B C2B N10B 123.41(19) . . ?
C2B N3B C4B 107.18(18) . . ?
C2B N3B H3B 126.4 . . ?
C4B N3B H3B 126.4 . . ?
C5B C4B N3B 131.3(2) . . ?
C5B C4B C9B 122.6(2) . . ?
N3B C4B C9B 106.17(18) . . ?
C4B C5B C6B 116.5(2) . . ?
C4B C5B H5B 121.8 . . ?
C6B C5B H5B 121.8 . . ?
C5B C6B C7B 121.4(2) . . ?
C5B C6B H6B 119.3 . . ?
C7B C6B H6B 119.3 . . ?
C8B C7B C6B 121.7(2) . . ?
C8B C7B H7B 119.1 . . ?
C6B C7B H7B 119.1 . . ?
C9B C8B C7B 117.1(2) . . ?
C9B C8B H8B 121.5 . . ?
C7B C8B H8B 121.5 . . ?
C8B C9B N1B 130.9(2) . . ?
C8B C9B C4B 120.8(2) . . ?
N1B C9B C4B 108.31(19) . . ?
C2B N10B N11B 113.96(18) . . ?
C2B N10B C10B 122.91(18) . . ?
N11B N10B C10B 122.89(18) . . ?
N10B C10B H10D 109.5 . . ?
N10B C10B H10E 109.5 . . ?
H10D C10B H10E 109.5 . . ?
N10B C10B H10F 109.5 . . ?
H10D C10B H10F 109.5 . . ?
H10E C10B H10F 109.5 . . ?
C12B N11B N10B 117.74(19) . . ?
N11B C12B C13B 120.3(2) . . ?
N11B C12B H12B 119.8 . . ?
C13B C12B H12B 119.8 . . ?
C18B C13B C14B 117.4(2) . . ?
C18B C13B C12B 122.5(2) . . ?
C14B C13B C12B 120.1(2) . . ?
O14B C14B C15B 119.5(2) . . ?
O14B C14B C13B 118.2(2) . . ?
C15B C14B C13B 122.2(3) . . ?
C14B O14B C142 113.1(3) . . ?
O14B C142 H14D 109.5 . . ?
O14B C142 H14E 109.5 . . ?
H14D C142 H14E 109.5 . . ?
O14B C142 H14F 109.5 . . ?
H14D C142 H14F 109.5 . . ?
H14E C142 H14F 109.5 . . ?
C16B C15B C14B 117.6(2) . . ?
C16B C15B C152 120.7(2) . . ?
C14B C15B C152 121.7(3) . . ?
C15B C152 H15D 109.5 . . ?
C15B C152 H15E 109.5 . . ?
H15D C152 H15E 109.5 . . ?
C15B C152 H15F 109.5 . . ?
H15D C152 H15F 109.5 . . ?
H15E C152 H15F 109.5 . . ?
O16B C16B C15B 115.0(2) . . ?
O16B C16B C17B 123.6(2) . . ?
C15B C16B C17B 121.4(2) . . ?
C16B O16B C162 117.3(2) . . ?
O16B C162 H16D 109.5 . . ?
O16B C162 H16E 109.5 . . ?
H16D C162 H16E 109.5 . . ?
O16B C162 H16F 109.5 . . ?
H16D C162 H16F 109.5 . . ?
H16E C162 H16F 109.5 . . ?
C18B C17B C16B 119.4(2) . . ?
C18B C17B H17B 120.3 . . ?
C16B C17B H17B 120.3 . . ?
C17B C18B C13B 121.6(2) . . ?
C17B C18B H18B 119.2 . . ?
C13B C18B H18B 119.2 . . ?
O1C Cl1C O3C 111.1(2) . . ?
O1C Cl1C O2C 108.71(16) . . ?
O3C Cl1C O2C 110.02(16) . . ?
O1C Cl1C O4C 110.60(18) . . ?
O3C Cl1C O4C 107.39(14) . . ?
O2C Cl1C O4C 108.98(16) . . ?
O1D C1D H1DA 109.5 . . ?
O1D C1D H1DB 109.5 . . ?
H1DA C1D H1DB 109.5 . . ?
O1D C1D H1DC 109.5 . . ?
H1DA C1D H1DC 109.5 . . ?
H1DB C1D H1DC 109.5 . . ?
C1D O1D H1D 109.5 . . ?

loop_
_geom_bond_atom_site_label_1
_geom_bond_atom_site_label_2
_geom_bond_distance
_geom_bond_site_symmetry_2
_geom_bond_publ_flag
Cu1 N1B 1.9325(18) . ?
Cu1 N1A 1.9411(19) . ?
Cu1 N11A 2.2338(19) . ?
Cu1 Cl1 2.2841(6) . ?
N1A C2A 1.326(3) . ?
N1A C9A 1.403(3) . ?
C2A N3A 1.344(3) . ?
C2A N10A 1.360(3) . ?
N3A C4A 1.391(3) . ?
N3A H3A 0.8800 . ?
C4A C5A 1.388(3) . ?
C4A C9A 1.394(3) . ?
C5A C6A 1.388(4) . ?
C5A H5A 0.9500 . ?
C6A C7A 1.389(4) . ?
C6A H6A 0.9500 . ?
C7A C8A 1.398(3) . ?
C7A H7A 0.9500 . ?
C8A C9A 1.389(3) . ?
C8A H8A 0.9500 . ?
N10A N11A 1.394(3) . ?
N10A C10A 1.445(3) . ?
C10A H10A 0.9800 . ?
C10A H10B 0.9800 . ?
C10A H10C 0.9800 . ?
N11A C12A 1.286(3) . ?
C12A C13A 1.461(3) . ?
C12A H12A 0.9500 . ?
C13A C18A 1.390(3) . ?
C13A C14A 1.403(3) . ?
C14A O14A 1.385(3) . ?
C14A C15A 1.394(3) . ?
O14A C141 1.427(3) . ?
C141 H14A 0.9800 . ?
C141 H14B 0.9800 . ?
C141 H14C 0.9800 . ?
C15A C16A 1.395(4) . ?
C15A C151 1.511(3) . ?
C151 H15A 0.9800 . ?
C151 H15B 0.9800 . ?
C151 H15C 0.9800 . ?
C16A O16A 1.373(3) . ?
C16A C17A 1.391(3) . ?
O16A C161 1.421(3) . ?
C161 H16A 0.9800 . ?
C161 H16B 0.9800 . ?
C161 H16C 0.9800 . ?
C17A C18A 1.387(4) . ?
C17A H17A 0.9500 . ?
C18A H18A 0.9500 . ?
N1B C2B 1.328(3) . ?
N1B C9B 1.401(3) . ?
C2B N3B 1.354(3) . ?
C2B N10B 1.359(3) . ?
N3B C4B 1.389(3) . ?
N3B H3B 0.8800 . ?
C4B C5B 1.385(3) . ?
C4B C9B 1.401(3) . ?
C5B C6B 1.386(4) . ?
C5B H5B 0.9500 . ?
C6B C7B 1.401(4) . ?
C6B H6B 0.9500 . ?
C7B C8B 1.391(3) . ?
C7B H7B 0.9500 . ?
C8B C9B 1.384(3) . ?
C8B H8B 0.9500 . ?
N10B N11B 1.390(2) . ?
N10B C10B 1.454(3) . ?
C10B H10D 0.9800 . ?
C10B H10E 0.9800 . ?
C10B H10F 0.9800 . ?
N11B C12B 1.285(3) . ?
C12B C13B 1.463(3) . ?
C12B H12B 0.9500 . ?
C13B C18B 1.383(4) . ?
C13B C14B 1.406(3) . ?
C14B O14B 1.386(3) . ?
C14B C15B 1.396(4) . ?
O14B C142 1.387(4) . ?
C142 H14D 0.9800 . ?
C142 H14E 0.9800 . ?
C142 H14F 0.9800 . ?
C15B C16B 1.386(4) . ?
C15B C152 1.510(4) . ?
C152 H15D 0.9800 . ?
C152 H15E 0.9800 . ?
C152 H15F 0.9800 . ?
C16B O16B 1.370(3) . ?
C16B C17B 1.390(3) . ?
O16B C162 1.430(4) . ?
C162 H16D 0.9800 . ?
C162 H16E 0.9800 . ?
C162 H16F 0.9800 . ?
C17B C18B 1.383(3) . ?
C17B H17B 0.9500 . ?
C18B H18B 0.9500 . ?
Cl1C O1C 1.404(2) . ?
Cl1C O3C 1.407(2) . ?
Cl1C O2C 1.433(2) . ?
Cl1C O4C 1.441(2) . ?
C1D O1D 1.419(4) . ?
C1D H1DA 0.9800 . ?
C1D H1DB 0.9800 . ?
C1D H1DC 0.9800 . ?
O1D H1D 0.8400 . ?

loop_
_geom_torsion_atom_site_label_1
_geom_torsion_atom_site_label_2
_geom_torsion_atom_site_label_3
_geom_torsion_atom_site_label_4
_geom_torsion
_geom_torsion_site_symmetry_1
_geom_torsion_site_symmetry_2
_geom_torsion_site_symmetry_3
_geom_torsion_site_symmetry_4
_geom_torsion_publ_flag
C9A N1A C2A N3A -0.1(3) . . . . ?
Cu1 N1A C2A N3A -172.59(15) . . . . ?
C9A N1A C2A N10A 180.0(2) . . . . ?
Cu1 N1A C2A N10A 7.4(3) . . . . ?
N1A C2A N3A C4A -0.4(3) . . . . ?
N10A C2A N3A C4A 179.6(2) . . . . ?
C2A N3A C4A C5A -179.7(2) . . . . ?
C2A N3A C4A C9A 0.7(2) . . . . ?
N3A C4A C5A C6A -177.7(2) . . . . ?
C9A C4A C5A C6A 1.9(4) . . . . ?
C4A C5A C6A C7A -0.2(4) . . . . ?
C5A C6A C7A C8A -1.4(4) . . . . ?
C6A C7A C8A C9A 1.3(4) . . . . ?
C7A C8A C9A C4A 0.3(4) . . . . ?
C7A C8A C9A N1A 178.3(2) . . . . ?
C5A C4A C9A C8A -2.0(4) . . . . ?
N3A C4A C9A C8A 177.7(2) . . . . ?
C5A C4A C9A N1A 179.6(2) . . . . ?
N3A C4A C9A N1A -0.7(2) . . . . ?
C2A N1A C9A C8A -177.6(3) . . . . ?
Cu1 N1A C9A C8A -8.2(4) . . . . ?
C2A N1A C9A C4A 0.5(2) . . . . ?
Cu1 N1A C9A C4A 169.87(18) . . . . ?
N1A C2A N10A N11A 17.0(3) . . . . ?
N3A C2A N10A N11A -163.0(2) . . . . ?
N1A C2A N10A C10A -169.6(2) . . . . ?
N3A C2A N10A C10A 10.5(4) . . . . ?
C2A N10A N11A C12A 173.3(2) . . . . ?
C10A N10A N11A C12A -0.1(3) . . . . ?
C2A N10A N11A Cu1 -28.1(2) . . . . ?
C10A N10A N11A Cu1 158.48(19) . . . . ?
N10A N11A C12A C13A -167.8(2) . . . . ?
Cu1 N11A C12A C13A 41.1(3) . . . . ?
N11A C12A C13A C18A 30.0(4) . . . . ?
N11A C12A C13A C14A -155.6(2) . . . . ?
C18A C13A C14A O14A -176.5(2) . . . . ?
C12A C13A C14A O14A 9.0(3) . . . . ?
C18A C13A C14A C15A -0.4(4) . . . . ?
C12A C13A C14A C15A -174.9(2) . . . . ?
C15A C14A O14A C141 82.4(3) . . . . ?
C13A C14A O14A C141 -101.4(3) . . . . ?
O14A C14A C15A C16A 177.3(2) . . . . ?
C13A C14A C15A C16A 1.3(3) . . . . ?
O14A C14A C15A C151 -1.7(4) . . . . ?
C13A C14A C15A C151 -177.7(2) . . . . ?
C14A C15A C16A O16A 179.5(2) . . . . ?
C151 C15A C16A O16A -1.5(3) . . . . ?
C14A C15A C16A C17A -1.2(4) . . . . ?
C151 C15A C16A C17A 177.8(2) . . . . ?
C17A C16A O16A C161 0.5(4) . . . . ?
C15A C16A O16A C161 179.8(2) . . . . ?
O16A C16A C17A C18A 179.6(2) . . . . ?
C15A C16A C17A C18A 0.3(4) . . . . ?
C16A C17A C18A C13A 0.6(4) . . . . ?
C14A C13A C18A C17A -0.5(4) . . . . ?
C12A C13A C18A C17A 173.9(2) . . . . ?
C9B N1B C2B N3B 0.5(2) . . . . ?
Cu1 N1B C2B N3B -170.49(14) . . . . ?
C9B N1B C2B N10B -178.9(2) . . . . ?
Cu1 N1B C2B N10B 10.1(3) . . . . ?
N1B C2B N3B C4B 0.5(2) . . . . ?
N10B C2B N3B C4B 179.9(2) . . . . ?
C2B N3B C4B C5B 178.0(2) . . . . ?
C2B N3B C4B C9B -1.3(2) . . . . ?
N3B C4B C5B C6B -179.7(2) . . . . ?
C9B C4B C5B C6B -0.5(3) . . . . ?
C4B C5B C6B C7B -0.1(4) . . . . ?
C5B C6B C7B C8B 0.5(4) . . . . ?
C6B C7B C8B C9B -0.3(4) . . . . ?
C7B C8B C9B N1B 177.8(2) . . . . ?
C7B C8B C9B C4B -0.3(4) . . . . ?
C2B N1B C9B C8B -179.6(2) . . . . ?
Cu1 N1B C9B C8B -9.9(4) . . . . ?
C2B N1B C9B C4B -1.3(2) . . . . ?
Cu1 N1B C9B C4B 168.37(16) . . . . ?
C5B C4B C9B C8B 0.7(4) . . . . ?
N3B C4B C9B C8B -179.9(2) . . . . ?
C5B C4B C9B N1B -177.8(2) . . . . ?
N3B C4B C9B N1B 1.6(2) . . . . ?
N1B C2B N10B N11B 13.1(3) . . . . ?
N3B C2B N10B N11B -166.22(19) . . . . ?
N1B C2B N10B C10B -172.4(2) . . . . ?
N3B C2B N10B C10B 8.3(3) . . . . ?
C2B N10B N11B C12B 172.1(2) . . . . ?
C10B N10B N11B C12B -2.5(3) . . . . ?
N10B N11B C12B C13B -177.0(2) . . . . ?
N11B C12B C13B C18B 19.6(4) . . . . ?
N11B C12B C13B C14B -162.9(3) . . . . ?
C18B C13B C14B O14B 169.6(2) . . . . ?
C12B C13B C14B O14B -8.1(4) . . . . ?
C18B C13B C14B C15B -7.3(4) . . . . ?
C12B C13B C14B C15B 175.0(3) . . . . ?
C15B C14B O14B C142 -82.2(4) . . . . ?
C13B C14B O14B C142 100.8(3) . . . . ?
O14B C14B C15B C16B -173.2(3) . . . . ?
C13B C14B C15B C16B 3.7(4) . . . . ?
O14B C14B C15B C152 4.1(5) . . . . ?
C13B C14B C15B C152 -178.9(3) . . . . ?
C14B C15B C16B O16B -179.3(2) . . . . ?
C152 C15B C16B O16B 3.3(4) . . . . ?
C14B C15B C16B C17B 2.0(4) . . . . ?
C152 C15B C16B C17B -175.4(3) . . . . ?
C15B C16B O16B C162 -175.9(2) . . . . ?
C17B C16B O16B C162 2.8(4) . . . . ?
O16B C16B C17B C18B 177.6(2) . . . . ?
C15B C16B C17B C18B -3.9(4) . . . . ?
C16B C17B C18B C13B 0.0(4) . . . . ?
C14B C13B C18B C17B 5.4(4) . . . . ?
C12B C13B C18B C17B -177.0(2) . . . . ?
